data_4069105
loop_
_publ_author_name
'Ranocchiari, Marco'
'Mezzetti, Antonio'

_publ_section_title
;
 PNNP Macrocycles: A New Class of Ligands for Asymmetric Catalysis
;
_journal_issue 5
_journal_name_full Organometallics
_journal_page_first 1286
_journal_paper_doi 10.1021/om900028w
_journal_volume 28
_journal_year 2009
_chemical_formula_sum 'C34 H34 Cl2 N2 P2 Ru'
_chemical_formula_weight 704.54
_chemical_name_common '[RuCl2(PNNP)]'
_chemical_name_systematic
; 
 ? 
;
_space_group_IT_number 4
_symmetry_cell_setting monoclinic
_symmetry_space_group_name_Hall 'P 2yb'
_symmetry_space_group_name_H-M 'P 1 21 1'
_atom_sites_solution_hydrogens geom
_atom_sites_solution_primary direct
_atom_sites_solution_secondary difmap
_audit_creation_method SHELXL-97
_cell_angle_alpha 90.00
_cell_angle_beta 105.4230(10)
_cell_angle_gamma 90.00
_cell_formula_units_Z 4
_cell_length_a 17.0214(10)
_cell_length_b 10.1901(6)
_cell_length_c 18.4792(11)
_cell_measurement_reflns_used 6711
_cell_measurement_temperature 200(2)
_cell_measurement_theta_max 28.23
_cell_measurement_theta_min 2.30
_cell_volume 3089.8(3)
_computing_cell_refinement 'Bruker SMART'
_computing_data_collection 'Bruker SMART'
_computing_data_reduction 'Bruker SAINT'
_computing_molecular_graphics 'Bruker SHELXTL'
_computing_publication_material 'Bruker SHELXTL'
_computing_structure_refinement 'SHELXL-97 (Sheldrick, 1997)'
_computing_structure_solution 'SHELXS-97 (Sheldrick, 1990)'
_diffrn_ambient_temperature 200(2)
_diffrn_measured_fraction_theta_full 0.997
_diffrn_measured_fraction_theta_max 0.997
_diffrn_measurement_device_type 'CCD area detector'
_diffrn_measurement_method 'phi and omega scans'
_diffrn_radiation_monochromator graphite
_diffrn_radiation_source 'fine-focus sealed tube'
_diffrn_radiation_type MoK\a
_diffrn_radiation_wavelength 0.71073
_diffrn_reflns_av_R_equivalents 0.0514
_diffrn_reflns_av_sigmaI/netI 0.0377
_diffrn_reflns_limit_h_max 22
_diffrn_reflns_limit_h_min -22
_diffrn_reflns_limit_k_max 13
_diffrn_reflns_limit_k_min -13
_diffrn_reflns_limit_l_max 24
_diffrn_reflns_limit_l_min -24
_diffrn_reflns_number 72940
_diffrn_reflns_theta_full 28.39
_diffrn_reflns_theta_max 28.39
_diffrn_reflns_theta_min 1.14
_exptl_absorpt_coefficient_mu 0.811
_exptl_absorpt_correction_T_max 0.8624
_exptl_absorpt_correction_T_min 0.7116
_exptl_absorpt_correction_type empirical
_exptl_absorpt_process_details 'Sadabs vers. 2.03'
_exptl_crystal_colour prism
_exptl_crystal_density_diffrn 1.515
_exptl_crystal_density_meas ?
_exptl_crystal_density_method 'not measured'
_exptl_crystal_description red
_exptl_crystal_F_000 1440
_exptl_crystal_size_max 0.45
_exptl_crystal_size_mid 0.28
_exptl_crystal_size_min 0.19
_refine_diff_density_max 1.627
_refine_diff_density_min -1.124
_refine_diff_density_rms 0.096
_refine_ls_abs_structure_details 'Flack H D (1983), Acta Cryst. A39, 876-881'
_refine_ls_abs_structure_Flack 0.03(2)
_refine_ls_extinction_coef none
_refine_ls_extinction_method none
_refine_ls_goodness_of_fit_ref 1.089
_refine_ls_hydrogen_treatment mixed
_refine_ls_matrix_type full
_refine_ls_number_parameters 739
_refine_ls_number_reflns 15463
_refine_ls_number_restraints 1
_refine_ls_restrained_S_all 1.089
_refine_ls_R_factor_all 0.0426
_refine_ls_R_factor_gt 0.0398
_refine_ls_shift/su_max 0.002
_refine_ls_shift/su_mean 0.000
_refine_ls_structure_factor_coef Fsqd
_refine_ls_weighting_details 'calc w=1/[\s^2^(Fo^2^)+(0.0375P)^2^+5.2414P] where P=(Fo^2^+2Fc^2^)/3'
_refine_ls_weighting_scheme calc
_refine_ls_wR_factor_gt 0.0961
_refine_ls_wR_factor_ref 0.0975
_reflns_number_gt 14666
_reflns_number_total 15463
_reflns_threshold_expression >2sigma(I)
_cod_data_source_file om900028w_si_001.cif
_cod_data_source_block sadx
_cod_depositor_comments
;
The following automatic conversions were performed:

'_exptl_crystal_density_meas' value 'not measured' was changed to '?'
- the value is perceived as not measured.

Automatic conversion script
Id: cif_fix_values 3008 2015-01-20 13:52:24Z robertas 
;
_cod_original_sg_symbol_H-M P2(1)
_cod_database_code 4069105

loop_
_symmetry_equiv_pos_as_xyz
'x, y, z'
'-x, y+1/2, -z'

loop_
_atom_site_label
_atom_site_type_symbol
_atom_site_fract_x
_atom_site_fract_y
_atom_site_fract_z
_atom_site_U_iso_or_equiv
_atom_site_adp_type
_atom_site_occupancy
_atom_site_symmetry_multiplicity
_atom_site_calc_flag
_atom_site_refinement_flags
Ru1 Ru 0.233116(16) 0.42466(3) 0.960245(15) 0.01770(7) Uani 1 1 d .
Cl1 Cl 0.25621(6) 0.57868(13) 1.06294(5) 0.0299(2) Uani 1 1 d .
Cl2 Cl 0.20293(6) 0.29752(11) 0.84559(6) 0.0284(2) Uani 1 1 d .
P1 P 0.13504(6) 0.31849(10) 0.99287(5) 0.02194(19) Uani 1 1 d .
P2 P 0.31032(6) 0.25552(10) 1.00979(5) 0.02102(18) Uani 1 1 d .
N1 N 0.15875(18) 0.5639(3) 0.89402(17) 0.0209(6) Uani 1 1 d .
N2 N 0.32052(19) 0.5147(3) 0.91844(18) 0.0204(6) Uani 1 1 d .
C1 C 0.0343(2) 0.3571(5) 0.9316(2) 0.0275(9) Uani 1 1 d .
C2 C -0.0310(3) 0.2759(5) 0.9313(3) 0.0334(10) Uani 1 1 d .
H2A H -0.0217 0.1967 0.9595 0.040 Uiso 1 1 calc R
C3 C -0.1096(3) 0.3074(6) 0.8910(3) 0.0398(11) Uani 1 1 d .
H3A H -0.1533 0.2490 0.8901 0.048 Uiso 1 1 calc R
C4 C -0.1237(2) 0.4243(6) 0.8520(3) 0.0399(10) Uani 1 1 d .
H4A H -0.1777 0.4485 0.8258 0.048 Uiso 1 1 calc R
C5 C -0.0592(2) 0.5064(5) 0.8511(3) 0.0337(10) Uani 1 1 d .
H5A H -0.0697 0.5867 0.8241 0.040 Uiso 1 1 calc R
C6 C 0.0213(2) 0.4739(4) 0.8889(2) 0.0274(8) Uani 1 1 d .
C7 C 0.0813(2) 0.5666(4) 0.8730(2) 0.0272(8) Uani 1 1 d .
H7A H 0.0586 0.6392 0.8423 0.033 Uiso 1 1 calc R
C8 C 0.2057(2) 0.6534(5) 0.8566(2) 0.0234(8) Uani 1 1 d .
H8A H 0.2017 0.6166 0.8056 0.028 Uiso 1 1 calc R
C9 C 0.1753(3) 0.7951(5) 0.8459(3) 0.0343(9) Uani 1 1 d .
H9A H 0.1175 0.7960 0.8163 0.041 Uiso 1 1 calc R
H9B H 0.1785 0.8349 0.8955 0.041 Uiso 1 1 calc R
C10 C 0.2258(3) 0.8761(5) 0.8055(3) 0.0381(10) Uani 1 1 d .
H10A H 0.2074 0.9686 0.8024 0.046 Uiso 1 1 calc R
H10B H 0.2175 0.8426 0.7537 0.046 Uiso 1 1 calc R
C11 C 0.3162(3) 0.8693(5) 0.8468(3) 0.0345(9) Uani 1 1 d .
H11A H 0.3479 0.9180 0.8178 0.041 Uiso 1 1 calc R
H11B H 0.3251 0.9125 0.8963 0.041 Uiso 1 1 calc R
C12 C 0.3469(2) 0.7297(4) 0.8581(2) 0.0258(8) Uani 1 1 d .
H12A H 0.4048 0.7292 0.8874 0.031 Uiso 1 1 calc R
H12B H 0.3432 0.6884 0.8088 0.031 Uiso 1 1 calc R
C13 C 0.2960(2) 0.6518(4) 0.8998(2) 0.0224(7) Uani 1 1 d .
H13A H 0.3005 0.6983 0.9484 0.027 Uiso 1 1 calc R
C14 C 0.3825(2) 0.4641(4) 0.9024(2) 0.0252(8) Uani 1 1 d .
H14A H 0.4114 0.5195 0.8770 0.030 Uiso 1 1 calc R
C15 C 0.4144(2) 0.3299(5) 0.9185(2) 0.0275(9) Uani 1 1 d .
C16 C 0.4804(3) 0.3027(5) 0.8893(3) 0.0334(9) Uani 1 1 d .
H16A H 0.4991 0.3695 0.8621 0.040 Uiso 1 1 calc R
C17 C 0.5199(3) 0.1820(5) 0.8983(3) 0.0402(11) Uani 1 1 d .
H17A H 0.5643 0.1669 0.8774 0.048 Uiso 1 1 calc R
C18 C 0.4937(3) 0.0852(5) 0.9379(3) 0.0381(10) Uani 1 1 d .
H18A H 0.5194 0.0016 0.9440 0.046 Uiso 1 1 calc R
C19 C 0.4300(3) 0.1096(4) 0.9686(3) 0.0315(9) Uani 1 1 d .
H19A H 0.4134 0.0422 0.9968 0.038 Uiso 1 1 calc R
C20 C 0.3889(2) 0.2288(4) 0.9602(2) 0.0255(8) Uani 1 1 d .
C21 C 0.2443(3) 0.1075(5) 0.9948(4) 0.0406(12) Uani 1 1 d .
H21A H 0.2506 0.0600 0.9499 0.049 Uiso 1 1 calc R
H21B H 0.2626 0.0484 1.0386 0.049 Uiso 1 1 calc R
C22 C 0.1530(3) 0.1408(4) 0.9839(3) 0.0296(9) Uani 1 1 d .
H22A H 0.1326 0.0925 1.0217 0.036 Uiso 1 1 calc R
H22B H 0.1216 0.1107 0.9336 0.036 Uiso 1 1 calc R
C23 C 0.1203(3) 0.3376(4) 1.0869(2) 0.0279(8) Uani 1 1 d .
C24 C 0.0513(3) 0.3967(5) 1.0993(3) 0.0379(10) Uani 1 1 d .
H24A H 0.0076 0.4222 1.0579 0.045 Uiso 1 1 calc R
C25 C 0.0464(3) 0.4185(7) 1.1726(3) 0.0504(13) Uani 1 1 d .
H25A H -0.0013 0.4570 1.1810 0.061 Uiso 1 1 calc R
C26 C 0.1104(4) 0.3846(6) 1.2330(3) 0.0517(14) Uani 1 1 d .
H26A H 0.1074 0.4020 1.2827 0.062 Uiso 1 1 calc R
C27 C 0.1780(4) 0.3260(8) 1.2212(3) 0.0570(18) Uani 1 1 d .
H27A H 0.2219 0.3018 1.2628 0.068 Uiso 1 1 calc R
C28 C 0.1830(3) 0.3017(7) 1.1479(3) 0.0437(13) Uani 1 1 d .
H28A H 0.2300 0.2599 1.1401 0.052 Uiso 1 1 calc R
C29 C 0.3758(2) 0.2421(5) 1.1061(2) 0.0270(8) Uani 1 1 d .
C30 C 0.4052(3) 0.3581(5) 1.1414(3) 0.0357(10) Uani 1 1 d .
H30A H 0.3838 0.4395 1.1198 0.043 Uiso 1 1 calc R
C31 C 0.4657(4) 0.3561(7) 1.2079(3) 0.0525(15) Uani 1 1 d .
H31A H 0.4866 0.4367 1.2310 0.063 Uiso 1 1 calc R
C32 C 0.4959(3) 0.2414(9) 1.2411(3) 0.0553(17) Uani 1 1 d .
H32A H 0.5381 0.2418 1.2867 0.066 Uiso 1 1 calc R
C33 C 0.4652(4) 0.1256(7) 1.2087(3) 0.0522(16) Uani 1 1 d .
H33A H 0.4857 0.0453 1.2324 0.063 Uiso 1 1 calc R
C34 C 0.4042(3) 0.1234(5) 1.1411(3) 0.0404(11) Uani 1 1 d .
H34A H 0.3823 0.0424 1.1194 0.049 Uiso 1 1 calc R
Ru2 Ru 0.257330(16) 0.57469(3) 0.537695(16) 0.01906(7) Uani 1 1 d .
Cl3 Cl 0.21972(6) 0.41381(12) 0.43840(6) 0.0304(2) Uani 1 1 d .
Cl4 Cl 0.29439(6) 0.71266(12) 0.64803(6) 0.0301(2) Uani 1 1 d .
P3 P 0.14008(6) 0.67986(10) 0.50680(5) 0.02224(19) Uani 1 1 d .
P4 P 0.30418(6) 0.74048(10) 0.48364(5) 0.02170(19) Uani 1 1 d .
N3 N 0.22594(19) 0.4449(3) 0.61128(18) 0.0239(7) Uani 1 1 d .
N4 N 0.3697(2) 0.4855(3) 0.57889(18) 0.0235(7) Uani 1 1 d .
C35 C 0.0785(3) 0.6485(5) 0.5717(2) 0.0300(9) Uani 1 1 d .
C36 C 0.0083(3) 0.7198(5) 0.5656(3) 0.0379(10) Uani 1 1 d .
H36A H -0.0048 0.7877 0.5292 0.045 Uiso 1 1 calc R
C37 C -0.0437(3) 0.6974(6) 0.6100(3) 0.0491(14) Uani 1 1 d .
H37A H -0.0910 0.7500 0.6048 0.059 Uiso 1 1 calc R
C38 C -0.0263(3) 0.5973(7) 0.6619(3) 0.0524(15) Uani 1 1 d .
H38A H -0.0624 0.5790 0.6920 0.063 Uiso 1 1 calc R
C39 C 0.0431(3) 0.5243(6) 0.6702(3) 0.0443(12) Uani 1 1 d .
H39A H 0.0549 0.4569 0.7070 0.053 Uiso 1 1 calc R
C40 C 0.0975(3) 0.5460(5) 0.6258(2) 0.0311(9) Uani 1 1 d .
C41 C 0.1676(3) 0.4559(4) 0.6433(2) 0.0299(9) Uani 1 1 d .
H41A H 0.1702 0.3975 0.6840 0.036 Uiso 1 1 calc R
C42 C 0.2945(3) 0.3544(5) 0.6476(2) 0.0286(9) Uani 1 1 d .
H42A H 0.3222 0.3909 0.6982 0.034 Uiso 1 1 calc R
C43 C 0.2666(3) 0.2140(5) 0.6585(3) 0.0407(11) Uani 1 1 d .
H43A H 0.2272 0.2159 0.6895 0.049 Uiso 1 1 calc R
H43B H 0.2391 0.1752 0.6092 0.049 Uiso 1 1 calc R
C44 C 0.3398(4) 0.1306(6) 0.6971(4) 0.0523(14) Uani 1 1 d .
H44A H 0.3630 0.1636 0.7488 0.063 Uiso 1 1 calc R
H44B H 0.3218 0.0390 0.7007 0.063 Uiso 1 1 calc R
C45 C 0.4048(4) 0.1326(5) 0.6554(4) 0.0511(14) Uani 1 1 d .
H45A H 0.3840 0.0886 0.6063 0.061 Uiso 1 1 calc R
H45B H 0.4529 0.0828 0.6844 0.061 Uiso 1 1 calc R
C46 C 0.4308(3) 0.2720(5) 0.6427(3) 0.0385(10) Uani 1 1 d .
H46A H 0.4569 0.3138 0.6916 0.046 Uiso 1 1 calc R
H46B H 0.4710 0.2699 0.6126 0.046 Uiso 1 1 calc R
C47 C 0.3563(3) 0.3509(4) 0.6017(2) 0.0279(8) Uani 1 1 d .
H47A H 0.3303 0.3016 0.5546 0.034 Uiso 1 1 calc R
C48 C 0.4410(2) 0.5339(4) 0.5881(2) 0.0276(8) Uani 1 1 d .
H48A H 0.4854 0.4769 0.6091 0.033 Uiso 1 1 calc R
C49 C 0.4625(2) 0.6671(5) 0.5701(2) 0.0263(9) Uani 1 1 d .
C50 C 0.5462(3) 0.6940(5) 0.5984(3) 0.0341(10) Uani 1 1 d .
H50A H 0.5814 0.6250 0.6216 0.041 Uiso 1 1 calc R
C51 C 0.5789(3) 0.8163(6) 0.5938(3) 0.0400(11) Uani 1 1 d .
H51A H 0.6358 0.8308 0.6129 0.048 Uiso 1 1 calc R
C52 C 0.5279(3) 0.9169(6) 0.5613(2) 0.0396(11) Uani 1 1 d .
H52A H 0.5488 1.0031 0.5603 0.047 Uiso 1 1 calc R
C53 C 0.4463(3) 0.8921(5) 0.5300(2) 0.0336(10) Uani 1 1 d .
H53A H 0.4124 0.9621 0.5059 0.040 Uiso 1 1 calc R
C54 C 0.4113(2) 0.7695(4) 0.5320(2) 0.0261(8) Uani 1 1 d .
C55 C 0.2468(3) 0.8908(5) 0.4964(3) 0.0380(11) Uani 1 1 d .
H55A H 0.2802 0.9422 0.5391 0.046 Uiso 1 1 calc R
H55B H 0.2376 0.9458 0.4508 0.046 Uiso 1 1 calc R
C56 C 0.1629(3) 0.8582(5) 0.5116(3) 0.0313(9) Uani 1 1 d .
H56A H 0.1192 0.9046 0.4741 0.038 Uiso 1 1 calc R
H56B H 0.1628 0.8913 0.5619 0.038 Uiso 1 1 calc R
C57 C 0.0663(2) 0.6587(4) 0.4157(2) 0.0271(8) Uani 1 1 d .
C58 C -0.0009(3) 0.5797(6) 0.4067(3) 0.0417(11) Uani 1 1 d .
H58A H -0.0103 0.5361 0.4491 0.050 Uiso 1 1 calc R
C59 C -0.0555(3) 0.5626(7) 0.3365(3) 0.0482(13) Uani 1 1 d .
H59A H -0.1007 0.5051 0.3309 0.058 Uiso 1 1 calc R
C60 C -0.0442(3) 0.6282(6) 0.2757(3) 0.0427(12) Uani 1 1 d .
H60A H -0.0829 0.6196 0.2283 0.051 Uiso 1 1 calc R
C61 C 0.0229(4) 0.7066(6) 0.2831(3) 0.0501(14) Uani 1 1 d .
H61A H 0.0313 0.7510 0.2406 0.060 Uiso 1 1 calc R
C62 C 0.0788(3) 0.7210(6) 0.3534(3) 0.0403(11) Uani 1 1 d .
H62A H 0.1259 0.7740 0.3583 0.048 Uiso 1 1 calc R
C63 C 0.3093(2) 0.7544(5) 0.3855(2) 0.0264(8) Uani 1 1 d .
C64 C 0.3037(3) 0.6415(6) 0.3426(3) 0.0390(11) Uani 1 1 d .
H64A H 0.2953 0.5589 0.3632 0.047 Uiso 1 1 calc R
C65 C 0.3105(4) 0.6493(6) 0.2688(3) 0.0468(13) Uani 1 1 d .
H65A H 0.3061 0.5717 0.2395 0.056 Uiso 1 1 calc R
C66 C 0.3233(3) 0.7665(6) 0.2385(3) 0.0435(12) Uani 1 1 d .
H66A H 0.3279 0.7706 0.1885 0.052 Uiso 1 1 calc R
C67 C 0.3294(3) 0.8784(6) 0.2805(3) 0.0443(12) Uani 1 1 d .
H67A H 0.3388 0.9602 0.2596 0.053 Uiso 1 1 calc R
C68 C 0.3219(3) 0.8731(5) 0.3532(3) 0.0394(11) Uani 1 1 d .
H68A H 0.3254 0.9518 0.3815 0.047 Uiso 1 1 calc R

loop_
_atom_site_aniso_label
_atom_site_aniso_U_11
_atom_site_aniso_U_22
_atom_site_aniso_U_33
_atom_site_aniso_U_23
_atom_site_aniso_U_13
_atom_site_aniso_U_12
Ru1 0.01656(11) 0.02105(15) 0.01476(13) -0.00083(11) 0.00287(9) -0.00069(11)
Cl1 0.0354(5) 0.0321(5) 0.0239(4) -0.0088(4) 0.0110(4) -0.0028(5)
Cl2 0.0331(5) 0.0315(6) 0.0192(4) -0.0070(4) 0.0044(4) -0.0072(4)
P1 0.0219(4) 0.0262(5) 0.0181(4) -0.0003(4) 0.0059(3) -0.0029(4)
P2 0.0213(4) 0.0219(5) 0.0179(4) 0.0014(3) 0.0018(3) 0.0006(3)
N1 0.0197(13) 0.0215(16) 0.0210(14) 0.0015(13) 0.0044(11) 0.0006(12)
N2 0.0208(14) 0.0238(16) 0.0170(15) -0.0004(12) 0.0058(11) -0.0009(12)
C1 0.0230(18) 0.036(2) 0.022(2) -0.0060(17) 0.0042(15) -0.0020(16)
C2 0.027(2) 0.042(3) 0.033(2) -0.002(2) 0.0110(17) -0.0072(18)
C3 0.027(2) 0.055(3) 0.038(2) -0.005(2) 0.0094(18) -0.015(2)
C4 0.0203(17) 0.055(3) 0.040(2) 0.001(2) 0.0015(16) 0.000(2)
C5 0.0208(18) 0.047(3) 0.031(2) 0.0016(19) 0.0033(16) 0.0042(17)
C6 0.0227(18) 0.034(2) 0.0240(19) -0.0030(16) 0.0041(15) -0.0022(15)
C7 0.0250(17) 0.028(2) 0.0264(18) 0.0035(17) 0.0029(14) 0.0015(17)
C8 0.0215(17) 0.026(2) 0.0226(19) 0.0012(16) 0.0053(14) -0.0007(15)
C9 0.032(2) 0.030(2) 0.042(2) 0.0070(19) 0.0106(18) 0.0021(17)
C10 0.040(2) 0.027(2) 0.048(3) 0.010(2) 0.012(2) 0.0063(18)
C11 0.039(2) 0.026(2) 0.041(2) 0.0059(18) 0.0153(19) -0.0015(18)
C12 0.0294(19) 0.026(2) 0.0242(18) 0.0008(15) 0.0100(15) -0.0033(15)
C13 0.0235(17) 0.0218(19) 0.0221(17) 0.0012(14) 0.0063(14) -0.0030(14)
C14 0.0263(18) 0.027(2) 0.0230(18) -0.0008(15) 0.0075(15) -0.0042(14)
C15 0.0229(18) 0.031(2) 0.027(2) -0.0049(17) 0.0053(15) 0.0023(16)
C16 0.031(2) 0.031(2) 0.040(2) -0.0005(19) 0.0118(18) 0.0017(17)
C17 0.030(2) 0.045(3) 0.049(3) -0.007(2) 0.016(2) 0.009(2)
C18 0.036(2) 0.033(2) 0.041(2) -0.002(2) 0.0035(18) 0.012(2)
C19 0.037(2) 0.028(2) 0.029(2) 0.0007(16) 0.0078(17) 0.0052(17)
C20 0.0237(17) 0.027(2) 0.0242(18) -0.0065(16) 0.0042(14) 0.0009(15)
C21 0.033(2) 0.020(2) 0.066(4) -0.004(2) 0.007(2) -0.0020(16)
C22 0.033(2) 0.028(2) 0.030(2) -0.0016(16) 0.0120(17) -0.0046(16)
C23 0.033(2) 0.032(2) 0.0214(18) -0.0009(16) 0.0122(16) -0.0108(17)
C24 0.044(2) 0.040(3) 0.031(2) -0.0061(19) 0.0127(19) 0.003(2)
C25 0.056(3) 0.063(4) 0.039(3) -0.019(3) 0.023(2) 0.004(3)
C26 0.069(4) 0.063(4) 0.026(2) -0.008(2) 0.019(2) -0.022(3)
C27 0.052(3) 0.093(5) 0.023(2) 0.001(3) 0.004(2) -0.018(3)
C28 0.033(2) 0.075(4) 0.023(2) 0.004(2) 0.0067(17) -0.003(2)
C29 0.0199(16) 0.041(2) 0.0202(17) 0.0081(16) 0.0049(13) 0.0058(16)
C30 0.031(2) 0.046(3) 0.027(2) 0.0061(19) 0.0025(17) -0.0060(19)
C31 0.044(3) 0.076(4) 0.030(3) 0.000(3) -0.002(2) -0.022(3)
C32 0.029(2) 0.106(5) 0.027(2) 0.018(3) 0.0022(18) 0.007(3)
C33 0.051(3) 0.082(4) 0.026(2) 0.026(3) 0.015(2) 0.033(3)
C34 0.050(3) 0.044(3) 0.025(2) 0.0089(19) 0.0068(19) 0.015(2)
Ru2 0.01828(12) 0.02288(16) 0.01470(13) 0.00008(12) 0.00208(9) -0.00001(11)
Cl3 0.0296(4) 0.0342(6) 0.0247(4) -0.0075(4) 0.0022(3) -0.0046(4)
Cl4 0.0312(5) 0.0376(6) 0.0193(4) -0.0059(4) 0.0031(4) 0.0007(4)
P3 0.0218(4) 0.0261(5) 0.0176(4) 0.0019(4) 0.0030(3) 0.0020(4)
P4 0.0243(4) 0.0239(5) 0.0171(4) 0.0006(4) 0.0060(3) -0.0022(4)
N3 0.0249(14) 0.0248(18) 0.0205(15) 0.0012(13) 0.0033(12) 0.0039(13)
N4 0.0249(15) 0.0273(17) 0.0165(15) -0.0016(12) 0.0025(12) -0.0001(13)
C35 0.032(2) 0.035(2) 0.023(2) -0.0014(18) 0.0082(16) 0.0005(18)
C36 0.033(2) 0.048(3) 0.035(2) 0.001(2) 0.0119(18) 0.008(2)
C37 0.036(2) 0.069(4) 0.048(3) -0.001(3) 0.020(2) 0.019(3)
C38 0.047(3) 0.074(4) 0.047(3) -0.002(3) 0.031(2) -0.001(3)
C39 0.040(3) 0.063(3) 0.034(2) 0.006(2) 0.017(2) 0.000(2)
C40 0.033(2) 0.040(3) 0.0216(19) -0.0018(17) 0.0099(16) -0.0037(17)
C41 0.038(2) 0.032(2) 0.0203(18) 0.0037(16) 0.0089(16) -0.0022(17)
C42 0.034(2) 0.032(3) 0.0174(19) 0.0062(17) 0.0020(16) 0.0048(18)
C43 0.050(3) 0.027(2) 0.045(3) 0.011(2) 0.012(2) 0.001(2)
C44 0.069(4) 0.032(3) 0.053(3) 0.018(2) 0.012(3) 0.006(3)
C45 0.062(3) 0.033(3) 0.051(3) 0.010(2) 0.002(3) 0.015(2)
C46 0.033(2) 0.031(2) 0.046(3) 0.003(2) 0.0008(19) 0.0081(18)
C47 0.030(2) 0.026(2) 0.0247(19) 0.0000(15) 0.0024(15) 0.0084(16)
C48 0.0257(18) 0.036(2) 0.0193(18) -0.0054(16) 0.0022(14) 0.0044(16)
C49 0.0261(18) 0.037(2) 0.0157(18) -0.0044(16) 0.0060(14) -0.0018(17)
C50 0.027(2) 0.045(3) 0.029(2) -0.0017(19) 0.0051(16) -0.0013(18)
C51 0.027(2) 0.061(3) 0.031(2) -0.010(2) 0.0051(17) -0.018(2)
C52 0.048(2) 0.044(3) 0.027(2) -0.002(2) 0.0091(18) -0.022(2)
C53 0.038(2) 0.038(3) 0.024(2) 0.0008(17) 0.0058(17) -0.0085(18)
C54 0.0257(18) 0.036(2) 0.0172(17) -0.0065(15) 0.0060(14) -0.0074(16)
C55 0.044(3) 0.025(3) 0.047(3) 0.002(2) 0.016(2) -0.0030(18)
C56 0.029(2) 0.031(2) 0.032(2) -0.0009(17) 0.0048(17) 0.0027(17)
C57 0.0219(17) 0.031(2) 0.0242(19) -0.0018(16) -0.0011(14) 0.0085(15)
C58 0.038(2) 0.057(3) 0.026(2) 0.003(2) 0.0009(17) -0.012(2)
C59 0.034(2) 0.068(4) 0.034(2) -0.004(3) -0.0058(19) -0.011(3)
C60 0.037(2) 0.053(3) 0.029(2) -0.007(2) -0.0087(18) 0.014(2)
C61 0.075(4) 0.047(3) 0.022(2) 0.007(2) 0.002(2) 0.005(3)
C62 0.042(2) 0.050(3) 0.028(2) 0.004(2) 0.0060(19) -0.007(2)
C63 0.0216(17) 0.038(2) 0.0191(17) 0.0042(16) 0.0037(14) -0.0030(16)
C64 0.045(3) 0.044(3) 0.032(2) 0.000(2) 0.018(2) 0.003(2)
C65 0.063(3) 0.048(3) 0.032(3) -0.005(2) 0.018(2) 0.009(3)
C66 0.042(3) 0.067(4) 0.023(2) 0.005(2) 0.0116(18) 0.003(2)
C67 0.044(3) 0.062(3) 0.025(2) 0.014(2) 0.0045(19) -0.012(2)
C68 0.052(3) 0.041(3) 0.021(2) 0.0027(18) 0.0023(19) -0.015(2)

loop_
_atom_type_symbol
_atom_type_description
_atom_type_scat_dispersion_real
_atom_type_scat_dispersion_imag
_atom_type_scat_source
C C 0.0033 0.0016 'International Tables Vol C Tables 4.2.6.8 and 6.1.1.4'
H H 0.0000 0.0000 'International Tables Vol C Tables 4.2.6.8 and 6.1.1.4'
N N 0.0061 0.0033 'International Tables Vol C Tables 4.2.6.8 and 6.1.1.4'
P P 0.1023 0.0942 'International Tables Vol C Tables 4.2.6.8 and 6.1.1.4'
Cl Cl 0.1484 0.1585 'International Tables Vol C Tables 4.2.6.8 and 6.1.1.4'
Ru Ru -1.2594 0.8363 'International Tables Vol C Tables 4.2.6.8 and 6.1.1.4'

loop_
_geom_angle_atom_site_label_1
_geom_angle_atom_site_label_2
_geom_angle_atom_site_label_3
_geom_angle
N2 Ru1 N1 82.10(13)
N2 Ru1 P1 173.80(9)
N1 Ru1 P1 96.29(9)
N2 Ru1 P2 95.34(9)
N1 Ru1 P2 168.70(9)
P1 Ru1 P2 85.07(4)
N2 Ru1 Cl1 91.29(9)
N1 Ru1 Cl1 88.00(10)
P1 Ru1 Cl1 94.64(4)
P2 Ru1 Cl1 103.10(4)
N2 Ru1 Cl2 85.22(9)
N1 Ru1 Cl2 84.00(9)
P1 Ru1 Cl2 88.67(4)
P2 Ru1 Cl2 84.82(4)
Cl1 Ru1 Cl2 171.64(4)
C1 P1 C23 102.9(2)
C1 P1 C22 107.7(2)
C23 P1 C22 104.9(2)
C1 P1 Ru1 112.24(16)
C23 P1 Ru1 120.80(14)
C22 P1 Ru1 107.51(14)
C20 P2 C29 97.92(18)
C20 P2 C21 107.3(2)
C29 P2 C21 105.8(2)
C20 P2 Ru1 109.95(14)
C29 P2 Ru1 126.84(15)
C21 P2 Ru1 107.54(16)
C7 N1 C8 118.9(3)
C7 N1 Ru1 128.0(3)
C8 N1 Ru1 111.9(2)
C14 N2 C13 121.9(3)
C14 N2 Ru1 129.0(3)
C13 N2 Ru1 108.8(2)
C2 C1 C6 119.7(4)
C2 C1 P1 119.5(4)
C6 C1 P1 120.6(3)
C3 C2 C1 121.5(5)
C4 C3 C2 119.4(4)
C3 C4 C5 119.9(4)
C4 C5 C6 121.6(5)
C5 C6 C1 117.7(4)
C5 C6 C7 112.6(4)
C1 C6 C7 129.5(4)
N1 C7 C6 129.8(4)
N1 C8 C9 115.5(3)
N1 C8 C13 109.7(3)
C9 C8 C13 109.6(4)
C10 C9 C8 111.0(4)
C9 C10 C11 110.8(4)
C12 C11 C10 112.2(4)
C11 C12 C13 109.7(3)
N2 C13 C12 116.6(3)
N2 C13 C8 108.3(3)
C12 C13 C8 110.9(3)
N2 C14 C15 127.6(4)
C16 C15 C20 117.3(4)
C16 C15 C14 113.3(4)
C20 C15 C14 129.4(4)
C17 C16 C15 122.8(5)
C18 C17 C16 119.1(4)
C17 C18 C19 119.6(4)
C18 C19 C20 122.8(4)
C19 C20 C15 118.5(4)
C19 C20 P2 119.2(3)
C15 C20 P2 122.1(3)
C22 C21 P2 112.8(3)
C21 C22 P1 112.7(3)
C28 C23 C24 118.9(4)
C28 C23 P1 118.5(4)
C24 C23 P1 122.4(3)
C23 C24 C25 119.9(5)
C26 C25 C24 120.4(5)
C27 C26 C25 119.9(5)
C26 C27 C28 120.1(5)
C23 C28 C27 120.7(5)
C30 C29 C34 119.1(4)
C30 C29 P2 116.4(3)
C34 C29 P2 124.0(4)
C31 C30 C29 120.0(5)
C32 C31 C30 121.4(6)
C31 C32 C33 119.4(5)
C32 C33 C34 121.0(5)
C33 C34 C29 118.9(5)
N3 Ru2 N4 81.51(13)
N3 Ru2 P3 96.14(9)
N4 Ru2 P3 173.39(10)
N3 Ru2 P4 166.29(10)
N4 Ru2 P4 95.31(10)
P3 Ru2 P4 85.53(4)
N3 Ru2 Cl3 90.16(10)
N4 Ru2 Cl3 90.78(10)
P3 Ru2 Cl3 95.42(4)
P4 Ru2 Cl3 103.26(4)
N3 Ru2 Cl4 82.67(10)
N4 Ru2 Cl4 86.38(9)
P3 Ru2 Cl4 87.18(4)
P4 Ru2 Cl4 83.82(4)
Cl3 Ru2 Cl4 172.60(4)
C35 P3 C57 102.2(2)
C35 P3 C56 106.9(2)
C57 P3 C56 104.1(2)
C35 P3 Ru2 112.63(16)
C57 P3 Ru2 122.35(14)
C56 P3 Ru2 107.50(14)
C54 P4 C63 99.59(17)
C54 P4 C55 107.0(2)
C63 P4 C55 103.0(2)
C54 P4 Ru2 109.53(14)
C63 P4 Ru2 128.23(15)
C55 P4 Ru2 107.82(16)
C41 N3 C42 116.8(3)
C41 N3 Ru2 127.7(3)
C42 N3 Ru2 112.4(3)
C48 N4 C47 122.4(4)
C48 N4 Ru2 129.1(3)
C47 N4 Ru2 108.5(2)
C36 C35 C40 118.4(4)
C36 C35 P3 119.5(4)
C40 C35 P3 122.0(3)
C37 C36 C35 123.0(5)
C36 C37 C38 119.0(5)
C39 C38 C37 120.0(5)
C38 C39 C40 122.0(5)
C39 C40 C35 117.6(4)
C39 C40 C41 113.2(4)
C35 C40 C41 129.2(4)
N3 C41 C40 129.2(4)
N3 C42 C47 109.7(3)
N3 C42 C43 113.6(4)
C47 C42 C43 109.6(4)
C44 C43 C42 109.8(4)
C45 C44 C43 112.0(5)
C44 C45 C46 112.0(5)
C47 C46 C45 109.4(4)
N4 C47 C42 108.7(3)
N4 C47 C46 117.6(4)
C42 C47 C46 110.1(4)
N4 C48 C49 127.7(4)
C50 C49 C54 117.9(4)
C50 C49 C48 112.5(4)
C54 C49 C48 129.5(4)
C51 C50 C49 122.7(5)
C52 C51 C50 118.9(4)
C51 C52 C53 119.7(5)
C52 C53 C54 123.0(5)
C53 C54 C49 117.7(4)
C53 C54 P4 120.7(3)
C49 C54 P4 121.6(3)
C56 C55 P4 112.5(3)
C55 C56 P3 112.9(3)
C58 C57 C62 118.5(4)
C58 C57 P3 121.9(3)
C62 C57 P3 119.6(3)
C57 C58 C59 121.1(5)
C60 C59 C58 120.0(5)
C59 C60 C61 120.0(4)
C60 C61 C62 119.8(5)
C57 C62 C61 120.6(5)
C64 C63 C68 118.1(4)
C64 C63 P4 119.0(3)
C68 C63 P4 122.8(4)
C63 C64 C65 119.9(5)
C66 C65 C64 120.9(5)
C65 C66 C67 119.7(4)
C66 C67 C68 120.4(5)
C67 C68 C63 121.0(5)

loop_
_geom_bond_atom_site_label_1
_geom_bond_atom_site_label_2
_geom_bond_distance
Ru1 N2 2.065(3)
Ru1 N1 2.071(3)
Ru1 P1 2.2037(10)
Ru1 P2 2.2127(10)
Ru1 Cl1 2.4129(11)
Ru1 Cl2 2.4192(10)
P1 C1 1.829(4)
P1 C23 1.831(4)
P1 C22 1.850(5)
P2 C20 1.832(4)
P2 C29 1.837(4)
P2 C21 1.857(5)
N1 C7 1.271(5)
N1 C8 1.498(5)
N2 C14 1.279(5)
N2 C13 1.473(5)
C1 C2 1.385(6)
C1 C6 1.412(7)
C2 C3 1.385(7)
C3 C4 1.380(8)
C4 C5 1.385(7)
C5 C6 1.403(6)
C6 C7 1.477(6)
C8 C9 1.530(6)
C8 C13 1.532(5)
C9 C10 1.522(6)
C10 C11 1.527(7)
C11 C12 1.511(6)
C12 C13 1.526(5)
C14 C15 1.472(6)
C15 C16 1.399(6)
C15 C20 1.421(6)
C16 C17 1.389(7)
C17 C18 1.371(8)
C18 C19 1.373(6)
C19 C20 1.389(6)
C21 C22 1.551(6)
C23 C28 1.379(7)
C23 C24 1.393(6)
C24 C25 1.397(7)
C25 C26 1.381(9)
C26 C27 1.364(10)
C27 C28 1.402(7)
C29 C30 1.378(7)
C29 C34 1.396(6)
C30 C31 1.378(7)
C31 C32 1.356(10)
C32 C33 1.363(10)
C33 C34 1.396(7)
Ru2 N3 2.066(3)
Ru2 N4 2.071(3)
Ru2 P3 2.2025(10)
Ru2 P4 2.2162(10)
Ru2 Cl3 2.4165(11)
Ru2 Cl4 2.4182(11)
P3 C35 1.819(5)
P3 C57 1.825(4)
P3 C56 1.856(5)
P4 C54 1.829(4)
P4 C63 1.844(4)
P4 C55 1.865(5)
N3 C41 1.289(5)
N3 C42 1.498(5)
N4 C48 1.280(6)
N4 C47 1.470(5)
C35 C36 1.378(6)
C35 C40 1.421(7)
C36 C37 1.376(7)
C37 C38 1.377(9)
C38 C39 1.370(8)
C39 C40 1.408(6)
C40 C41 1.472(6)
C42 C47 1.519(6)
C42 C43 1.539(7)
C43 C44 1.520(7)
C44 C45 1.508(9)
C45 C46 1.524(8)
C46 C47 1.522(6)
C48 C49 1.467(7)
C49 C50 1.408(6)
C49 C54 1.419(6)
C50 C51 1.377(7)
C51 C52 1.375(8)
C52 C53 1.379(6)
C53 C54 1.389(6)
C55 C56 1.564(7)
C57 C58 1.372(7)
C57 C62 1.380(7)
C58 C59 1.392(6)
C59 C60 1.364(8)
C60 C61 1.371(9)
C61 C62 1.400(7)
C63 C64 1.386(7)
C63 C68 1.390(6)
C64 C65 1.400(7)
C65 C66 1.361(9)
C66 C67 1.366(8)
C67 C68 1.385(7)

loop_
_geom_torsion_atom_site_label_1
_geom_torsion_atom_site_label_2
_geom_torsion_atom_site_label_3
_geom_torsion_atom_site_label_4
_geom_torsion
N2 Ru1 P1 C1 -57.6(9)
N1 Ru1 P1 C1 17.00(19)
P2 Ru1 P1 C1 -151.73(16)
Cl1 Ru1 P1 C1 105.49(16)
Cl2 Ru1 P1 C1 -66.82(16)
N2 Ru1 P1 C23 -179(23)
N1 Ru1 P1 C23 -104.6(2)
P2 Ru1 P1 C23 86.66(18)
Cl1 Ru1 P1 C23 -16.12(18)
Cl2 Ru1 P1 C23 171.58(18)
N2 Ru1 P1 C22 60.7(9)
N1 Ru1 P1 C22 135.30(18)
P2 Ru1 P1 C22 -33.42(15)
Cl1 Ru1 P1 C22 -136.20(16)
Cl2 Ru1 P1 C22 51.49(16)
N2 Ru1 P2 C20 -25.10(17)
N1 Ru1 P2 C20 51.2(5)
P1 Ru1 P2 C20 148.70(14)
Cl1 Ru1 P2 C20 -117.67(14)
Cl2 Ru1 P2 C20 59.59(14)
N2 Ru1 P2 C29 91.97(19)
N1 Ru1 P2 C29 168.3(5)
P1 Ru1 P2 C29 -94.23(17)
Cl1 Ru1 P2 C29 -0.60(17)
Cl2 Ru1 P2 C29 176.66(17)
N2 Ru1 P2 C21 -141.7(2)
N1 Ru1 P2 C21 -65.4(5)
P1 Ru1 P2 C21 32.1(2)
Cl1 Ru1 P2 C21 125.8(2)
Cl2 Ru1 P2 C21 -57.0(2)
N2 Ru1 N1 C7 164.7(4)
P1 Ru1 N1 C7 -9.3(4)
P2 Ru1 N1 C7 87.1(6)
Cl1 Ru1 N1 C7 -103.8(4)
Cl2 Ru1 N1 C7 78.7(4)
N2 Ru1 N1 C8 -2.5(3)
P1 Ru1 N1 C8 -176.5(2)
P2 Ru1 N1 C8 -80.1(6)
Cl1 Ru1 N1 C8 89.1(2)
Cl2 Ru1 N1 C8 -88.5(2)
N1 Ru1 N2 C14 -146.0(4)
P1 Ru1 N2 C14 -70.6(10)
P2 Ru1 N2 C14 22.9(3)
Cl1 Ru1 N2 C14 126.2(3)
Cl2 Ru1 N2 C14 -61.4(3)
N1 Ru1 N2 C13 27.1(2)
P1 Ru1 N2 C13 102.5(9)
P2 Ru1 N2 C13 -164.0(2)
Cl1 Ru1 N2 C13 -60.7(2)
Cl2 Ru1 N2 C13 111.7(2)
C23 P1 C1 C2 -65.2(4)
C22 P1 C1 C2 45.2(4)
Ru1 P1 C1 C2 163.4(3)
C23 P1 C1 C6 109.9(4)
C22 P1 C1 C6 -139.6(4)
Ru1 P1 C1 C6 -21.5(4)
C6 C1 C2 C3 -1.0(7)
P1 C1 C2 C3 174.2(4)
C1 C2 C3 C4 -2.1(8)
C2 C3 C4 C5 2.6(8)
C3 C4 C5 C6 0.1(8)
C4 C5 C6 C1 -3.1(7)
C4 C5 C6 C7 172.9(4)
C2 C1 C6 C5 3.6(6)
P1 C1 C6 C5 -171.6(3)
C2 C1 C6 C7 -171.7(4)
P1 C1 C6 C7 13.2(7)
C8 N1 C7 C6 166.7(4)
Ru1 N1 C7 C6 0.4(7)
C5 C6 C7 N1 -175.9(4)
C1 C6 C7 N1 -0.5(8)
C7 N1 C8 C9 45.3(5)
Ru1 N1 C8 C9 -146.2(3)
C7 N1 C8 C13 169.8(4)
Ru1 N1 C8 C13 -21.7(4)
N1 C8 C9 C10 -178.4(4)
C13 C8 C9 C10 57.1(5)
C8 C9 C10 C11 -55.3(5)
C9 C10 C11 C12 55.3(5)
C10 C11 C12 C13 -56.3(5)
C14 N2 C13 C12 1.8(5)
Ru1 N2 C13 C12 -171.9(3)
C14 N2 C13 C8 127.7(4)
Ru1 N2 C13 C8 -46.0(3)
C11 C12 C13 N2 -177.3(3)
C11 C12 C13 C8 58.1(5)
N1 C8 C13 N2 44.4(4)
C9 C8 C13 N2 172.2(3)
N1 C8 C13 C12 173.5(3)
C9 C8 C13 C12 -58.7(4)
C13 N2 C14 C15 179.1(4)
Ru1 N2 C14 C15 -8.6(6)
N2 C14 C15 C16 176.2(4)
N2 C14 C15 C20 -5.5(7)
C20 C15 C16 C17 1.2(7)
C14 C15 C16 C17 179.7(4)
C15 C16 C17 C18 -0.4(8)
C16 C17 C18 C19 -0.9(7)
C17 C18 C19 C20 1.4(7)
C18 C19 C20 C15 -0.6(7)
C18 C19 C20 P2 -175.1(4)
C16 C15 C20 C19 -0.7(6)
C14 C15 C20 C19 -179.0(4)
C16 C15 C20 P2 173.7(3)
C14 C15 C20 P2 -4.6(6)
C29 P2 C20 C19 62.6(4)
C21 P2 C20 C19 -46.8(4)
Ru1 P2 C20 C19 -163.5(3)
C29 P2 C20 C15 -111.8(4)
C21 P2 C20 C15 138.9(4)
Ru1 P2 C20 C15 22.2(4)
C20 P2 C21 C22 -141.9(4)
C29 P2 C21 C22 114.4(4)
Ru1 P2 C21 C22 -23.6(5)
P2 C21 C22 P1 -2.5(5)
C1 P1 C22 C21 148.9(4)
C23 P1 C22 C21 -102.0(4)
Ru1 P1 C22 C21 27.7(4)
C1 P1 C23 C28 173.0(4)
C22 P1 C23 C28 60.5(4)
Ru1 P1 C23 C28 -60.9(5)
C1 P1 C23 C24 -12.3(4)
C22 P1 C23 C24 -124.9(4)
Ru1 P1 C23 C24 113.7(4)
C28 C23 C24 C25 0.0(8)
P1 C23 C24 C25 -174.7(4)
C23 C24 C25 C26 1.5(9)
C24 C25 C26 C27 -1.8(10)
C25 C26 C27 C28 0.7(10)
C24 C23 C28 C27 -1.1(8)
P1 C23 C28 C27 173.8(5)
C26 C27 C28 C23 0.7(10)
C20 P2 C29 C30 95.3(4)
C21 P2 C29 C30 -154.1(3)
Ru1 P2 C29 C30 -27.1(4)
C20 P2 C29 C34 -77.2(4)
C21 P2 C29 C34 33.4(4)
Ru1 P2 C29 C34 160.5(3)
C34 C29 C30 C31 4.2(7)
P2 C29 C30 C31 -168.6(4)
C29 C30 C31 C32 -1.9(8)
C30 C31 C32 C33 -0.8(9)
C31 C32 C33 C34 1.1(8)
C32 C33 C34 C29 1.3(8)
C30 C29 C34 C33 -3.9(7)
P2 C29 C34 C33 168.3(4)
N3 Ru2 P3 C35 15.84(19)
N4 Ru2 P3 C35 -52.9(9)
P4 Ru2 P3 C35 -150.49(17)
Cl3 Ru2 P3 C35 106.59(17)
Cl4 Ru2 P3 C35 -66.47(17)
N3 Ru2 P3 C57 -106.5(2)
N4 Ru2 P3 C57 -175.3(9)
P4 Ru2 P3 C57 87.12(18)
Cl3 Ru2 P3 C57 -15.80(18)
Cl4 Ru2 P3 C57 171.14(18)
N3 Ru2 P3 C56 133.34(18)
N4 Ru2 P3 C56 64.6(9)
P4 Ru2 P3 C56 -32.99(16)
Cl3 Ru2 P3 C56 -135.91(16)
Cl4 Ru2 P3 C56 51.03(16)
N3 Ru2 P4 C54 49.7(4)
N4 Ru2 P4 C54 -26.07(17)
P3 Ru2 P4 C54 147.34(14)
Cl3 Ru2 P4 C54 -118.13(14)
Cl4 Ru2 P4 C54 59.70(14)
N3 Ru2 P4 C63 170.0(4)
N4 Ru2 P4 C63 94.22(19)
P3 Ru2 P4 C63 -92.37(17)
Cl3 Ru2 P4 C63 2.16(17)
Cl4 Ru2 P4 C63 179.99(17)
N3 Ru2 P4 C55 -66.4(4)
N4 Ru2 P4 C55 -142.2(2)
P3 Ru2 P4 C55 31.22(19)
Cl3 Ru2 P4 C55 125.75(19)
Cl4 Ru2 P4 C55 -56.42(19)
N4 Ru2 N3 C41 155.0(4)
P3 Ru2 N3 C41 -18.8(4)
P4 Ru2 N3 C41 77.6(5)
Cl3 Ru2 N3 C41 -114.2(3)
Cl4 Ru2 N3 C41 67.6(3)
N4 Ru2 N3 C42 -4.5(3)
P3 Ru2 N3 C42 -178.3(3)
P4 Ru2 N3 C42 -82.0(5)
Cl3 Ru2 N3 C42 86.2(3)
Cl4 Ru2 N3 C42 -92.0(3)
N3 Ru2 N4 C48 -148.5(4)
P3 Ru2 N4 C48 -79.0(10)
P4 Ru2 N4 C48 18.0(4)
Cl3 Ru2 N4 C48 121.4(3)
Cl4 Ru2 N4 C48 -65.4(3)
N3 Ru2 N4 C47 28.4(2)
P3 Ru2 N4 C47 98.0(9)
P4 Ru2 N4 C47 -165.1(2)
Cl3 Ru2 N4 C47 -61.7(2)
Cl4 Ru2 N4 C47 111.5(2)
C57 P3 C35 C36 -55.1(4)
C56 P3 C35 C36 53.9(4)
Ru2 P3 C35 C36 171.7(4)
C57 P3 C35 C40 120.5(4)
C56 P3 C35 C40 -130.5(4)
Ru2 P3 C35 C40 -12.6(4)
C40 C35 C36 C37 0.7(8)
P3 C35 C36 C37 176.5(5)
C35 C36 C37 C38 -1.4(9)
C36 C37 C38 C39 1.7(9)
C37 C38 C39 C40 -1.4(9)
C38 C39 C40 C35 0.6(8)
C38 C39 C40 C41 -179.4(5)
C36 C35 C40 C39 -0.3(7)
P3 C35 C40 C39 -176.0(4)
C36 C35 C40 C41 179.8(5)
P3 C35 C40 C41 4.1(7)
C42 N3 C41 C40 172.9(4)
Ru2 N3 C41 C40 14.2(7)
C39 C40 C41 N3 176.4(5)
C35 C40 C41 N3 -3.7(8)
C41 N3 C42 C47 178.6(4)
Ru2 N3 C42 C47 -19.5(4)
C41 N3 C42 C43 55.5(5)
Ru2 N3 C42 C43 -142.5(3)
N3 C42 C43 C44 -178.8(4)
C47 C42 C43 C44 58.1(5)
C42 C43 C44 C45 -55.0(7)
C43 C44 C45 C46 54.6(7)
C44 C45 C46 C47 -56.0(6)
C48 N4 C47 C42 130.5(4)
Ru2 N4 C47 C42 -46.7(4)
C48 N4 C47 C46 4.6(6)
Ru2 N4 C47 C46 -172.6(3)
N3 C42 C47 N4 43.3(5)
C43 C42 C47 N4 168.7(3)
N3 C42 C47 C46 173.4(4)
C43 C42 C47 C46 -61.2(5)
C45 C46 C47 N4 -175.3(4)
C45 C46 C47 C42 59.5(6)
C47 N4 C48 C49 -178.0(4)
Ru2 N4 C48 C49 -1.4(6)
N4 C48 C49 C50 170.4(4)
N4 C48 C49 C54 -6.8(7)
C54 C49 C50 C51 3.3(7)
C48 C49 C50 C51 -174.3(4)
C49 C50 C51 C52 0.9(7)
C50 C51 C52 C53 -3.8(7)
C51 C52 C53 C54 2.6(7)
C52 C53 C54 C49 1.7(7)
C52 C53 C54 P4 -175.6(4)
C50 C49 C54 C53 -4.5(6)
C48 C49 C54 C53 172.6(4)
C50 C49 C54 P4 172.8(3)
C48 C49 C54 P4 -10.0(6)
C63 P4 C54 C53 68.3(4)
C55 P4 C54 C53 -38.6(4)
Ru2 P4 C54 C53 -155.2(3)
C63 P4 C54 C49 -109.0(3)
C55 P4 C54 C49 144.2(3)
Ru2 P4 C54 C49 27.6(4)
C54 P4 C55 C56 -139.8(3)
C63 P4 C55 C56 115.8(4)
Ru2 P4 C55 C56 -22.1(4)
P4 C55 C56 P3 -3.6(5)
C35 P3 C56 C55 149.2(3)
C57 P3 C56 C55 -103.1(4)
Ru2 P3 C56 C55 28.0(4)
C35 P3 C57 C58 -26.5(5)
C56 P3 C57 C58 -137.6(4)
Ru2 P3 C57 C58 100.6(4)
C35 P3 C57 C62 155.1(4)
C56 P3 C57 C62 43.9(4)
Ru2 P3 C57 C62 -77.8(4)
C62 C57 C58 C59 -0.1(8)
P3 C57 C58 C59 -178.6(5)
C57 C58 C59 C60 -2.2(9)
C58 C59 C60 C61 2.9(9)
C59 C60 C61 C62 -1.2(9)
C58 C57 C62 C61 1.8(8)
P3 C57 C62 C61 -179.7(4)
C60 C61 C62 C57 -1.2(9)
C54 P4 C63 C64 106.2(4)
C55 P4 C63 C64 -143.7(4)
Ru2 P4 C63 C64 -18.2(4)
C54 P4 C63 C68 -71.1(4)
C55 P4 C63 C68 39.0(4)
Ru2 P4 C63 C68 164.5(3)
C68 C63 C64 C65 -0.2(7)
P4 C63 C64 C65 -177.6(4)
C63 C64 C65 C66 0.6(8)
C64 C65 C66 C67 -0.2(9)
C65 C66 C67 C68 -0.6(8)
C66 C67 C68 C63 1.0(8)
C64 C63 C68 C67 -0.6(7)
P4 C63 C68 C67 176.8(4)
